data_4023276
loop_
_publ_author_name
'Andrew DeAngelis'
'Patricia Panne'
'Glenn P. A. Yap'
'Joseph M. Fox'

_publ_section_title
;
 Rh-Catalyzed Formation of Dioxolanes from \a-Alkyl Diazoesters:
 Diastereoselective Cycloadditions of Carbonyl Ylides with Selectivity
 over \b-Hydride Elimination
;
_journal_name_full 'Journal of Organic Chemistry'
_journal_page_first 1435
_journal_page_last 1439
_journal_paper_doi 10.1021/jo702308f
_journal_volume 73
_journal_year 2008
_chemical_formula_sum 'C19 H20 O4'
_chemical_formula_weight 312.35
_chemical_name_systematic
; 
 ? 
;
_space_group_IT_number 14
_symmetry_cell_setting monoclinic
_symmetry_space_group_name_Hall '-P 2ybc'
_symmetry_space_group_name_H-M 'P 1 21/c 1'
_atom_sites_solution_hydrogens geom
_atom_sites_solution_primary direct
_atom_sites_solution_secondary difmap
_audit_creation_method SHELXL-97
_cell_angle_alpha 90.00
_cell_angle_beta 91.688(4)
_cell_angle_gamma 90.00
_cell_formula_units_Z 4
_cell_length_a 10.349(3)
_cell_length_b 8.407(3)
_cell_length_c 18.380(5)
_cell_measurement_reflns_used 992
_cell_measurement_temperature 120(2)
_cell_measurement_theta_max 0.00
_cell_measurement_theta_min 0.00
_cell_volume 1598.4(8)
_computing_cell_refinement 'SAINT (Bruker, 2002)'
_computing_data_collection 'SMART (Bruker, 2002)'
_computing_data_reduction SAINT
_computing_molecular_graphics 'SHELXTL (Sheldrick, 2001)'
_computing_publication_material SHELXTL
_computing_structure_refinement 'SHELXL-97 (Sheldrick, 1997)'
_computing_structure_solution 'SHELXS-97 (Sheldrick, 1990)'
_diffrn_ambient_temperature 120(2)
_diffrn_detector_area_resol_mean 836.6
_diffrn_measured_fraction_theta_full 1.000
_diffrn_measured_fraction_theta_max 0.932
_diffrn_measurement_device_type 'Bruker AXS APEX diffractometer'
_diffrn_measurement_method \w
_diffrn_radiation_monochromator graphite
_diffrn_radiation_source 'fine-focus sealed tube'
_diffrn_radiation_type MoK\a
_diffrn_radiation_wavelength 0.71073
_diffrn_reflns_av_R_equivalents 0.0259
_diffrn_reflns_av_sigmaI/netI 0.0169
_diffrn_reflns_limit_h_max 13
_diffrn_reflns_limit_h_min -13
_diffrn_reflns_limit_k_max 11
_diffrn_reflns_limit_k_min -11
_diffrn_reflns_limit_l_max 23
_diffrn_reflns_limit_l_min -24
_diffrn_reflns_number 17062
_diffrn_reflns_theta_full 25.00
_diffrn_reflns_theta_max 28.20
_diffrn_reflns_theta_min 1.97
_diffrn_standards_decay_% 1
_diffrn_standards_interval_count 0
_diffrn_standards_interval_time 0
_diffrn_standards_number 0
_exptl_absorpt_coefficient_mu 0.090
_exptl_absorpt_correction_T_max 0.9822
_exptl_absorpt_correction_T_min 0.9410
_exptl_absorpt_correction_type multi-scan
_exptl_absorpt_process_details 'SADABS (Sheldrick, 2003)'
_exptl_crystal_colour colourless
_exptl_crystal_density_diffrn 1.298
_exptl_crystal_density_method 'not measured'
_exptl_crystal_description block
_exptl_crystal_F_000 664
_exptl_crystal_size_max 0.68
_exptl_crystal_size_mid 0.56
_exptl_crystal_size_min 0.20
_refine_diff_density_max 0.393
_refine_diff_density_min -0.174
_refine_diff_density_rms 0.055
_refine_ls_extinction_method none
_refine_ls_goodness_of_fit_ref 1.046
_refine_ls_hydrogen_treatment constr
_refine_ls_matrix_type full
_refine_ls_number_parameters 208
_refine_ls_number_reflns 3675
_refine_ls_number_restraints 0
_refine_ls_restrained_S_all 1.046
_refine_ls_R_factor_all 0.0484
_refine_ls_R_factor_gt 0.0437
_refine_ls_shift/su_max 0.000
_refine_ls_shift/su_mean 0.000
_refine_ls_structure_factor_coef Fsqd
_refine_ls_weighting_details 'calc w=1/[\s^2^(Fo^2^)+(0.1256P)^2^] where P=(Fo^2^+2Fc^2^)/3'
_refine_ls_weighting_scheme calc
_refine_ls_wR_factor_gt 0.1430
_refine_ls_wR_factor_ref 0.1513
_reflns_number_gt 3272
_reflns_number_total 3675
_reflns_threshold_expression >2sigma(I)
_cod_data_source_file jo702308f-File001.cif
_cod_data_source_block joef050a
_cod_depositor_comments
;
The following automatic conversions were performed:
'_symmetry_cell_setting' value 'Monoclinic' changed to 'monoclinic'
according to '/home/saulius/struct/CIF-dictionaries/cif_core.dic'
dictionary named 'cif_core.dic' version 2.4.1 from 2010-06-29.

Automatic conversion script
Id: cif_fix_enum 1527 2010-12-29 10:47:43Z saulius 
;
_cod_original_sg_symbol_H-M 'P 21/c'
_cod_database_code 4023276

loop_
_symmetry_equiv_pos_as_xyz
'x, y, z'
'-x, y+1/2, -z+1/2'
'-x, -y, -z'
'x, -y-1/2, z-1/2'

loop_
_atom_site_label
_atom_site_type_symbol
_atom_site_fract_x
_atom_site_fract_y
_atom_site_fract_z
_atom_site_U_iso_or_equiv
_atom_site_adp_type
_atom_site_occupancy
_atom_site_symmetry_multiplicity
_atom_site_calc_flag
_atom_site_refinement_flags
_atom_site_disorder_assembly
_atom_site_disorder_group
O1 O 0.37986(7) 0.64487(8) 0.17864(4) 0.0231(2) Uani 1 1 d . . .
O2 O 0.33956(7) 0.48011(9) 0.08303(4) 0.0242(2) Uani 1 1 d . . .
O3 O 0.15940(8) 0.80009(10) 0.14054(5) 0.0329(2) Uani 1 1 d . . .
O4 O 0.27096(7) 0.96866(9) 0.07061(4) 0.0258(2) Uani 1 1 d . . .
C1 C 0.38553(10) 0.48271(12) 0.15657(5) 0.0218(2) Uani 1 1 d . . .
H1A H 0.4769 0.4439 0.1598 0.026 Uiso 1 1 calc R . .
C2 C 0.38795(10) 0.62197(12) 0.05141(5) 0.0215(2) Uani 1 1 d . . .
H2A H 0.4800 0.6046 0.0383 0.026 Uiso 1 1 calc R . .
C3 C 0.38379(10) 0.74405(12) 0.11553(5) 0.0211(2) Uani 1 1 d . . .
C4 C 0.30129(10) 0.37968(12) 0.20200(5) 0.0225(2) Uani 1 1 d . . .
C5 C 0.34027(11) 0.22601(13) 0.21972(6) 0.0288(3) Uani 1 1 d . . .
H5A H 0.4210 0.1871 0.2040 0.035 Uiso 1 1 calc R . .
C6 C 0.26080(13) 0.12910(15) 0.26063(7) 0.0344(3) Uani 1 1 d . . .
H6A H 0.2863 0.0231 0.2717 0.041 Uiso 1 1 calc R . .
C7 C 0.14496(13) 0.18718(15) 0.28510(6) 0.0350(3) Uani 1 1 d . . .
H7A H 0.0918 0.1219 0.3140 0.042 Uiso 1 1 calc R . .
C8 C 0.10603(12) 0.34138(15) 0.26751(7) 0.0330(3) Uani 1 1 d . . .
H8A H 0.0264 0.3812 0.2843 0.040 Uiso 1 1 calc R . .
C9 C 0.18352(11) 0.43661(13) 0.22546(6) 0.0266(3) Uani 1 1 d . . .
H9A H 0.1561 0.5410 0.2126 0.032 Uiso 1 1 calc R . .
C10 C 0.30975(10) 0.66145(12) -0.01666(5) 0.0221(2) Uani 1 1 d . . .
C11 C 0.18034(11) 0.61781(12) -0.02387(6) 0.0255(3) Uani 1 1 d . . .
H11A H 0.1407 0.5600 0.0139 0.031 Uiso 1 1 calc R . .
C12 C 0.10897(12) 0.65883(13) -0.08640(6) 0.0279(3) Uani 1 1 d . . .
H12A H 0.0208 0.6283 -0.0914 0.033 Uiso 1 1 calc R . .
C13 C 0.16607(11) 0.74413(14) -0.14153(6) 0.0293(3) Uani 1 1 d . . .
H13A H 0.1169 0.7725 -0.1840 0.035 Uiso 1 1 calc R . .
C14 C 0.29465(12) 0.78772(13) -0.13458(6) 0.0286(3) Uani 1 1 d . . .
H14A H 0.3337 0.8464 -0.1722 0.034 Uiso 1 1 calc R . .
C15 C 0.36712(11) 0.74575(13) -0.07247(6) 0.0250(2) Uani 1 1 d . . .
H15A H 0.4558 0.7746 -0.0681 0.030 Uiso 1 1 calc R . .
C16 C 0.50282(11) 0.85004(13) 0.11850(6) 0.0267(3) Uani 1 1 d . . .
H16A H 0.4968 0.9247 0.1592 0.040 Uiso 1 1 calc R . .
H16B H 0.5080 0.9095 0.0728 0.040 Uiso 1 1 calc R . .
H16C H 0.5804 0.7842 0.1254 0.040 Uiso 1 1 calc R . .
C17 C 0.25768(10) 0.83941(12) 0.11175(6) 0.0225(2) Uani 1 1 d . . .
C18 C 0.15512(11) 1.06374(14) 0.05720(7) 0.0308(3) Uani 1 1 d . . .
H18A H 0.1402 1.1347 0.0991 0.037 Uiso 1 1 calc R . .
H18B H 0.0788 0.9938 0.0501 0.037 Uiso 1 1 calc R . .
C19 C 0.17599(13) 1.16007(15) -0.01008(7) 0.0349(3) Uani 1 1 d . . .
H19A H 0.0993 1.2253 -0.0208 0.052 Uiso 1 1 calc R . .
H19B H 0.1909 1.0886 -0.0511 0.052 Uiso 1 1 calc R . .
H19C H 0.2513 1.2293 -0.0023 0.052 Uiso 1 1 calc R . .

loop_
_atom_site_aniso_label
_atom_site_aniso_U_11
_atom_site_aniso_U_22
_atom_site_aniso_U_33
_atom_site_aniso_U_23
_atom_site_aniso_U_13
_atom_site_aniso_U_12
O1 0.0314(4) 0.0185(4) 0.0195(4) -0.0005(3) 0.0017(3) -0.0016(3)
O2 0.0353(4) 0.0184(4) 0.0188(4) 0.0001(3) 0.0009(3) -0.0001(3)
O3 0.0267(4) 0.0321(5) 0.0405(5) 0.0025(4) 0.0100(4) 0.0031(3)
O4 0.0234(4) 0.0215(4) 0.0324(4) 0.0015(3) 0.0006(3) 0.0038(3)
C1 0.0248(5) 0.0194(5) 0.0211(5) -0.0018(4) 0.0006(4) 0.0013(4)
C2 0.0246(5) 0.0186(5) 0.0214(5) 0.0002(4) 0.0046(4) 0.0021(4)
C3 0.0233(5) 0.0195(5) 0.0205(5) 0.0002(3) 0.0020(4) -0.0006(4)
C4 0.0279(6) 0.0212(5) 0.0182(5) -0.0008(4) -0.0023(4) -0.0030(4)
C5 0.0336(6) 0.0237(6) 0.0287(6) 0.0018(4) -0.0035(4) -0.0003(4)
C6 0.0422(7) 0.0254(6) 0.0351(6) 0.0072(5) -0.0079(5) -0.0067(5)
C7 0.0386(7) 0.0362(6) 0.0299(6) 0.0066(5) -0.0034(5) -0.0168(5)
C8 0.0298(6) 0.0370(7) 0.0323(6) 0.0003(5) 0.0032(5) -0.0082(5)
C9 0.0278(6) 0.0248(5) 0.0273(5) 0.0000(4) 0.0016(4) -0.0023(4)
C10 0.0280(6) 0.0182(5) 0.0201(5) -0.0015(3) 0.0028(4) 0.0029(4)
C11 0.0295(6) 0.0223(5) 0.0247(5) 0.0006(4) 0.0038(4) -0.0002(4)
C12 0.0274(6) 0.0253(5) 0.0309(6) -0.0017(4) -0.0009(4) -0.0006(4)
C13 0.0365(6) 0.0257(5) 0.0255(6) 0.0007(4) -0.0041(4) 0.0038(4)
C14 0.0361(6) 0.0265(6) 0.0235(5) 0.0027(4) 0.0034(4) 0.0005(4)
C15 0.0267(5) 0.0249(5) 0.0238(5) -0.0004(4) 0.0050(4) 0.0012(4)
C16 0.0238(6) 0.0241(5) 0.0321(6) 0.0025(4) 0.0000(4) -0.0030(4)
C17 0.0251(5) 0.0198(5) 0.0227(5) -0.0043(4) 0.0019(4) 0.0002(4)
C18 0.0259(6) 0.0302(6) 0.0362(6) 0.0018(5) -0.0020(4) 0.0096(4)
C19 0.0359(7) 0.0285(6) 0.0400(7) 0.0044(5) -0.0022(5) 0.0061(5)

loop_
_atom_type_symbol
_atom_type_description
_atom_type_scat_dispersion_real
_atom_type_scat_dispersion_imag
_atom_type_scat_source
C C 0.0033 0.0016 'International Tables Vol C Tables 4.2.6.8 and 6.1.1.4'
H H 0.0000 0.0000 'International Tables Vol C Tables 4.2.6.8 and 6.1.1.4'
O O 0.0106 0.0060 'International Tables Vol C Tables 4.2.6.8 and 6.1.1.4'

loop_
_geom_angle_atom_site_label_1
_geom_angle_atom_site_label_2
_geom_angle_atom_site_label_3
_geom_angle
_geom_angle_site_symmetry_1
_geom_angle_site_symmetry_3
_geom_angle_publ_flag
C1 O1 C3 108.95(8) . . ?
C1 O2 C2 105.28(8) . . ?
C17 O4 C18 116.44(9) . . ?
O2 C1 O1 105.70(8) . . ?
O2 C1 C4 109.71(8) . . ?
O1 C1 C4 111.39(8) . . ?
O2 C2 C10 109.67(8) . . ?
O2 C2 C3 102.96(7) . . ?
C10 C2 C3 117.07(8) . . ?
O1 C3 C16 110.80(8) . . ?
O1 C3 C17 107.30(8) . . ?
C16 C3 C17 112.54(9) . . ?
O1 C3 C2 103.33(8) . . ?
C16 C3 C2 111.80(8) . . ?
C17 C3 C2 110.58(8) . . ?
C5 C4 C9 119.92(10) . . ?
C5 C4 C1 119.86(10) . . ?
C9 C4 C1 120.21(9) . . ?
C4 C5 C6 119.89(11) . . ?
C7 C6 C5 120.03(11) . . ?
C6 C7 C8 120.07(11) . . ?
C9 C8 C7 119.96(12) . . ?
C8 C9 C4 120.10(11) . . ?
C11 C10 C15 119.58(10) . . ?
C11 C10 C2 120.86(9) . . ?
C15 C10 C2 119.55(10) . . ?
C12 C11 C10 119.97(10) . . ?
C13 C12 C11 120.28(11) . . ?
C14 C13 C12 119.93(10) . . ?
C13 C14 C15 120.14(10) . . ?
C14 C15 C10 120.09(11) . . ?
O3 C17 O4 125.06(10) . . ?
O3 C17 C3 124.40(10) . . ?
O4 C17 C3 110.51(8) . . ?
O4 C18 C19 107.36(9) . . ?

loop_
_geom_bond_atom_site_label_1
_geom_bond_atom_site_label_2
_geom_bond_distance
_geom_bond_site_symmetry_2
_geom_bond_publ_flag
O1 C1 1.4241(13) . ?
O1 C3 1.4301(12) . ?
O2 C1 1.4199(13) . ?
O2 C2 1.4240(12) . ?
O3 C17 1.2063(13) . ?
O4 C17 1.3333(13) . ?
O4 C18 1.4558(13) . ?
C1 C4 1.5002(14) . ?
C2 C10 1.5069(15) . ?
C2 C3 1.5644(14) . ?
C3 C16 1.5200(14) . ?
C3 C17 1.5315(14) . ?
C4 C5 1.3893(15) . ?
C4 C9 1.3896(16) . ?
C5 C6 1.3935(16) . ?
C6 C7 1.3819(19) . ?
C7 C8 1.3928(19) . ?
C8 C9 1.3849(15) . ?
C10 C11 1.3911(16) . ?
C10 C15 1.3940(14) . ?
C11 C12 1.3913(16) . ?
C12 C13 1.3875(16) . ?
C13 C14 1.3825(17) . ?
C14 C15 1.3926(16) . ?
C18 C19 1.4992(17) . ?

loop_
_geom_torsion_atom_site_label_1
_geom_torsion_atom_site_label_2
_geom_torsion_atom_site_label_3
_geom_torsion_atom_site_label_4
_geom_torsion
_geom_torsion_site_symmetry_1
_geom_torsion_site_symmetry_2
_geom_torsion_site_symmetry_3
_geom_torsion_site_symmetry_4
_geom_torsion_publ_flag
C2 O2 C1 O1 37.28(10) . . . . ?
C2 O2 C1 C4 157.48(8) . . . . ?
C3 O1 C1 O2 -23.62(10) . . . . ?
C3 O1 C1 C4 -142.71(8) . . . . ?
C1 O2 C2 C10 -160.26(8) . . . . ?
C1 O2 C2 C3 -34.94(9) . . . . ?
C1 O1 C3 C16 -118.07(9) . . . . ?
C1 O1 C3 C17 118.71(8) . . . . ?
C1 O1 C3 C2 1.82(10) . . . . ?
O2 C2 C3 O1 20.23(9) . . . . ?
C10 C2 C3 O1 140.59(9) . . . . ?
O2 C2 C3 C16 139.44(9) . . . . ?
C10 C2 C3 C16 -100.20(10) . . . . ?
O2 C2 C3 C17 -94.32(9) . . . . ?
C10 C2 C3 C17 26.04(12) . . . . ?
O2 C1 C4 C5 99.00(11) . . . . ?
O1 C1 C4 C5 -144.33(10) . . . . ?
O2 C1 C4 C9 -80.00(11) . . . . ?
O1 C1 C4 C9 36.67(13) . . . . ?
C9 C4 C5 C6 0.35(16) . . . . ?
C1 C4 C5 C6 -178.66(10) . . . . ?
C4 C5 C6 C7 -1.65(17) . . . . ?
C5 C6 C7 C8 1.48(18) . . . . ?
C6 C7 C8 C9 -0.01(18) . . . . ?
C7 C8 C9 C4 -1.29(17) . . . . ?
C5 C4 C9 C8 1.12(16) . . . . ?
C1 C4 C9 C8 -179.88(9) . . . . ?
O2 C2 C10 C11 29.47(13) . . . . ?
C3 C2 C10 C11 -87.28(12) . . . . ?
O2 C2 C10 C15 -151.90(9) . . . . ?
C3 C2 C10 C15 91.35(11) . . . . ?
C15 C10 C11 C12 -0.23(16) . . . . ?
C2 C10 C11 C12 178.41(9) . . . . ?
C10 C11 C12 C13 -0.42(17) . . . . ?
C11 C12 C13 C14 0.43(17) . . . . ?
C12 C13 C14 C15 0.21(17) . . . . ?
C13 C14 C15 C10 -0.86(17) . . . . ?
C11 C10 C15 C14 0.86(16) . . . . ?
C2 C10 C15 C14 -177.79(9) . . . . ?
C18 O4 C17 O3 -3.14(15) . . . . ?
C18 O4 C17 C3 175.02(8) . . . . ?
O1 C3 C17 O3 -22.45(13) . . . . ?
C16 C3 C17 O3 -144.59(11) . . . . ?
C2 C3 C17 O3 89.58(12) . . . . ?
O1 C3 C17 O4 159.37(8) . . . . ?
C16 C3 C17 O4 37.23(11) . . . . ?
C2 C3 C17 O4 -88.60(10) . . . . ?
C17 O4 C18 C19 -158.48(10) . . . . ?
